data_1548571
loop_
_publ_author_name
'Arkhipenko, Sergey'
'Sabatini, Marco T.'
'Batsanov, Andrei S.'
'Karaluka, Valerija'
'Sheppard, Tom D.'
'Rzepa, Henry S.'
'Whiting, Andrew'

_publ_section_title
;
 Mechanistic insights into boron-catalysed direct amidation reactions.
;
_journal_issue 4
_journal_name_full 'Chemical science'
_journal_page_first 1058
_journal_page_last 1072
_journal_paper_doi 10.1039/c7sc03595k
_journal_volume 9
_journal_year 2018
_chemical_formula_moiety 'C29 H28 B Cl2 N O2'
_chemical_formula_sum 'C29 H28 B Cl2 N O2'
_chemical_formula_weight 504.23
_chemical_melting_point 409.7(5)
_chemical_name_systematic 'Bis-(2-chlorophenyl)borinic acid benzylamine-4-phenylbutanoat '
_space_group_crystal_system triclinic
_space_group_IT_number 2
_space_group_name_Hall '-P 1'
_space_group_name_H-M_alt 'P -1'
_symmetry_space_group_name_Hall '-P 1'
_symmetry_space_group_name_H-M 'P -1'
_atom_sites_solution_hydrogens geom
_atom_sites_solution_primary direct
_audit_creation_date 2016-03-19
_audit_creation_method
;
Olex2 1.2-beta
(compiled 2016.02.19 svn.r3266 for OlexSys, GUI svn.r5155)
;
_audit_update_record
;
2017-08-09 deposited with the CCDC.
2018-01-02 downloaded from the CCDC.
;
_cell_angle_alpha 101.570(3)
_cell_angle_beta 99.773(2)
_cell_angle_gamma 98.085(3)
_cell_formula_units_Z 2
_cell_length_a 9.2006(2)
_cell_length_b 11.4729(4)
_cell_length_c 13.1121(4)
_cell_measurement_reflns_used 4447
_cell_measurement_temperature 120
_cell_measurement_theta_max 29.3480
_cell_measurement_theta_min 2.6960
_cell_volume 1314.22(7)
_computing_cell_refinement
'CrysAlisPro, Agilent Technologies, Version 1.171.37.35h (release 09-02-2015 CrysAlis171 .NET) (compiled Feb 9 2015,16:26:32)'
_computing_data_collection
'CrysAlisPro, Agilent Technologies, Version 1.171.37.35h (release 09-02-2015 CrysAlis171 .NET) (compiled Feb 9 2015,16:26:32)'
_computing_data_reduction
'CrysAlisPro, Agilent Technologies, Version 1.171.37.35h (release 09-02-2015 CrysAlis171 .NET) (compiled Feb 9 2015,16:26:32)'
_computing_molecular_graphics 'Olex2 (Dolomanov et al., 2009)'
_computing_publication_material 'Olex2 (Dolomanov et al., 2009)'
_computing_structure_refinement 'ShelXL 2014/7 (Sheldrick, 2015)'
_computing_structure_solution 'ShelXS 2013/1 (Sheldrick, 2008)'
_diffrn_ambient_temperature 120
_diffrn_detector 'CCD plate'
_diffrn_detector_area_resol_mean 16.15
_diffrn_detector_type 'Sapphire3 CCD area detector'
_diffrn_measured_fraction_theta_full 0.999
_diffrn_measured_fraction_theta_max 0.999
_diffrn_measurement_details
;
#__ type_ start__ end____ width___ exp.time_
  1 omega  -41.00   49.00   0.5000   52.5300
omega____ theta____ kappa____ phi______ frames
    -      -20.1554   57.0000   90.0000 180

#__ type_ start__ end____ width___ exp.time_
  2 omega  -24.00   22.00   0.5000   52.5300
omega____ theta____ kappa____ phi______ frames
    -      -20.1554 -100.0000 -150.0000 92

#__ type_ start__ end____ width___ exp.time_
  3 omega  -24.00   63.00   0.5000   52.5300
omega____ theta____ kappa____ phi______ frames
    -       20.7804 -100.0000   60.0000 174

#__ type_ start__ end____ width___ exp.time_
  4 omega   35.00   97.00   0.5000   52.5300
omega____ theta____ kappa____ phi______ frames
    -       20.7804  178.0000 -150.0000 124

#__ type_ start__ end____ width___ exp.time_
  5 omega   -1.00   90.00   0.5000   52.5300
omega____ theta____ kappa____ phi______ frames
    -       20.7804   57.0000  -30.0000 182

#__ type_ start__ end____ width___ exp.time_
  6 omega   -5.00   93.00   0.5000   52.5300
omega____ theta____ kappa____ phi______ frames
    -       20.7804   38.0000 -120.0000 196

#__ type_ start__ end____ width___ exp.time_
  7 omega   -5.00   93.00   0.5000   52.5300
omega____ theta____ kappa____ phi______ frames
    -       20.7804   38.0000  150.0000 196

#__ type_ start__ end____ width___ exp.time_
  8 omega  -52.00   46.00   0.5000   52.5300
omega____ theta____ kappa____ phi______ frames
    -       20.7804  -38.0000 -150.0000 196
;
_diffrn_measurement_device kappa-diffractometer
_diffrn_measurement_device_type 'Xcalibur, Sapphire3'
_diffrn_measurement_method '\w scans'
_diffrn_orient_matrix_UB_11 -0.0738281000
_diffrn_orient_matrix_UB_12 -0.0103236000
_diffrn_orient_matrix_UB_13 0.0095209000
_diffrn_orient_matrix_UB_21 -0.0295983000
_diffrn_orient_matrix_UB_22 -0.0054464000
_diffrn_orient_matrix_UB_23 -0.0546820000
_diffrn_orient_matrix_UB_31 -0.0000004000
_diffrn_orient_matrix_UB_32 -0.0630948000
_diffrn_orient_matrix_UB_33 -0.0100326000
_diffrn_radiation_monochromator graphite
_diffrn_radiation_probe x-ray
_diffrn_radiation_type MoK\a
_diffrn_radiation_wavelength 0.71073
_diffrn_reflns_av_R_equivalents 0.0464
_diffrn_reflns_av_unetI/netI 0.0522
_diffrn_reflns_Laue_measured_fraction_full 0.999
_diffrn_reflns_Laue_measured_fraction_max 0.999
_diffrn_reflns_limit_h_max 11
_diffrn_reflns_limit_h_min -11
_diffrn_reflns_limit_k_max 14
_diffrn_reflns_limit_k_min -14
_diffrn_reflns_limit_l_max 17
_diffrn_reflns_limit_l_min -17
_diffrn_reflns_number 18221
_diffrn_reflns_point_group_measured_fraction_full 0.999
_diffrn_reflns_point_group_measured_fraction_max 0.999
_diffrn_reflns_theta_full 25.242
_diffrn_reflns_theta_max 27.498
_diffrn_reflns_theta_min 2.516
_diffrn_source 'Enhance (Mo) X-ray Source'
_exptl_absorpt_coefficient_mu 0.274
_exptl_absorpt_correction_T_max 1.00000
_exptl_absorpt_correction_T_min 0.83398
_exptl_absorpt_correction_type multi-scan
_exptl_absorpt_process_details
;
CrysAlisPro, Agilent Technologies,
Version 1.171.37.35h (release 09-02-2015 CrysAlis171 .NET)
(compiled Feb  9 2015,16:26:32)
Empirical absorption correction using spherical harmonics,
 implemented in SCALE3 ABSPACK scaling algorithm.
;
_exptl_crystal_colour colourless
_exptl_crystal_colour_primary colourless
_exptl_crystal_density_diffrn 1.274
_exptl_crystal_description parallelepiped
_exptl_crystal_F_000 528
_exptl_crystal_size_max 0.37
_exptl_crystal_size_mid 0.22
_exptl_crystal_size_min 0.17
_refine_diff_density_max 0.512
_refine_diff_density_min -0.368
_refine_diff_density_rms 0.057
_refine_ls_extinction_method none
_refine_ls_goodness_of_fit_ref 1.029
_refine_ls_hydrogen_treatment constr
_refine_ls_matrix_type full
_refine_ls_number_parameters 316
_refine_ls_number_reflns 6009
_refine_ls_number_restraints 0
_refine_ls_restrained_S_all 1.029
_refine_ls_R_factor_all 0.0700
_refine_ls_R_factor_gt 0.0484
_refine_ls_shift/su_max 0.000
_refine_ls_shift/su_mean 0.000
_refine_ls_structure_factor_coef Fsqd
_refine_ls_weighting_details 'w=1/[\s^2^(Fo^2^)+(0.0540P)^2^+0.4430P] where P=(Fo^2^+2Fc^2^)/3'
_refine_ls_weighting_scheme calc
_refine_ls_wR_factor_gt 0.1119
_refine_ls_wR_factor_ref 0.1263
_reflns_Friedel_coverage 0.000
_reflns_number_gt 4561
_reflns_number_total 6009
_reflns_threshold_expression 'I > 2\s(I)'
_cod_data_source_file c7sc03595k2.cif
_cod_data_source_block 5d_16srv084
_cod_depositor_comments 'Adding full bibliography for 1548566--1548579.cif.'
_cod_original_cell_volume 1314.23(7)
_cod_database_code 1548571
_shelx_space_group_comment
;
The symmetry employed for this shelxl refinement is uniquely defined
by the following loop, which should always be used as a source of
symmetry information in preference to the above space-group names.
They are only intended as comments.
;
_reflns_odcompleteness_completeness 99.98
_reflns_odcompleteness_iscentric 1
_reflns_odcompleteness_theta 27.42
_olex2_refinement_description
;
1. Fixed Uiso
 At 1.2 times of:
  All C(H) groups, All C(H,H) groups, All N(H,H) groups
2.a Secondary CH2 refined with riding coordinates:
 N(HA,HB), C2(H2A,H2B), C3(H3A,H3B), C4(H4A,H4B), C23(H23A,H23B)
2.b Aromatic/amide H refined with riding coordinates:
 C6(H6), C7(H7), C8(H8), C9(H9), C10(H10), C13(H13), C14(H14), C15(H15),
 C16(H16), C19(H19), C20(H20), C21(H21), C22(H22), C25(H25), C26(H26), C27(H27),
  C28(H28), C29(H29)
;
_shelx_shelxl_version_number 2014/7

loop_
_space_group_symop_operation_xyz
'x, y, z'
'-x, -y, -z'

loop_
_atom_site_label
_atom_site_type_symbol
_atom_site_fract_x
_atom_site_fract_y
_atom_site_fract_z
_atom_site_U_iso_or_equiv
_atom_site_adp_type
_atom_site_occupancy
_atom_site_site_symmetry_order
_atom_site_calc_flag
_atom_site_refinement_flags_posn
Cl1 Cl 0.31756(6) 0.02519(4) 0.40959(4) 0.03316(14) Uani 1 1 d .
Cl2 Cl 0.49928(6) 0.24304(5) 0.12179(4) 0.03302(14) Uani 1 1 d .
O1 O 0.58768(14) 0.23844(11) 0.48657(10) 0.0231(3) Uani 1 1 d .
O2 O 0.50736(16) 0.40256(12) 0.56249(11) 0.0304(3) Uani 1 1 d .
N N 0.60901(17) 0.38361(14) 0.36830(12) 0.0227(3) Uani 1 1 d .
HA H 0.5894 0.3884 0.3006 0.027 Uiso 1 1 calc R
HB H 0.5650 0.4377 0.4045 0.027 Uiso 1 1 calc R
C1 C 0.5568(2) 0.31081(17) 0.56860(14) 0.0231(4) Uani 1 1 d .
C2 C 0.5874(2) 0.26814(18) 0.67031(15) 0.0288(4) Uani 1 1 d .
H2A H 0.6869 0.2479 0.6799 0.035 Uiso 1 1 calc R
H2B H 0.5160 0.1950 0.6639 0.035 Uiso 1 1 calc R
C3 C 0.5772(3) 0.3609(2) 0.76821(16) 0.0418(6) Uani 1 1 d .
H3A H 0.4859 0.3932 0.7532 0.050 Uiso 1 1 calc R
H3B H 0.6612 0.4274 0.7829 0.050 Uiso 1 1 calc R
C4 C 0.5775(3) 0.3094(2) 0.86734(17) 0.0409(6) Uani 1 1 d .
H4A H 0.5655 0.3724 0.9252 0.049 Uiso 1 1 calc R
H4B H 0.4915 0.2446 0.8531 0.049 Uiso 1 1 calc R
C5 C 0.7172(3) 0.2612(2) 0.90279(15) 0.0361(5) Uani 1 1 d .
C6 C 0.8403(3) 0.3388(3) 0.97056(19) 0.0606(8) Uani 1 1 d .
H6 H 0.8361 0.4202 0.9928 0.073 Uiso 1 1 calc R
C7 C 0.9668(4) 0.2979(5) 1.0049(3) 0.0906(14) Uani 1 1 d .
H7 H 1.0480 0.3513 1.0507 0.109 Uiso 1 1 calc R
C8 C 0.9758(4) 0.1784(6) 0.9727(3) 0.0991(17) Uani 1 1 d .
H8 H 1.0629 0.1507 0.9963 0.119 Uiso 1 1 calc R
C9 C 0.8529(4) 0.0976(4) 0.9035(2) 0.0738(11) Uani 1 1 d .
H9 H 0.8581 0.0163 0.8811 0.089 Uiso 1 1 calc R
C10 C 0.7242(3) 0.1403(2) 0.86933(18) 0.0435(6) Uani 1 1 d .
H10 H 0.6422 0.0876 0.8238 0.052 Uiso 1 1 calc R
C11 C 0.3518(2) 0.23834(17) 0.34527(14) 0.0240(4) Uani 1 1 d .
C12 C 0.2521(2) 0.13982(18) 0.35517(15) 0.0284(4) Uani 1 1 d .
C13 C 0.0970(2) 0.1248(2) 0.32284(17) 0.0349(5) Uani 1 1 d .
H13 H 0.0355 0.0568 0.3304 0.042 Uiso 1 1 calc R
C14 C 0.0352(2) 0.2109(2) 0.27981(17) 0.0367(5) Uani 1 1 d .
H14 H -0.0680 0.2009 0.2567 0.044 Uiso 1 1 calc R
C15 C 0.1283(2) 0.3124(2) 0.27120(16) 0.0346(5) Uani 1 1 d .
H15 H 0.0871 0.3722 0.2441 0.042 Uiso 1 1 calc R
C16 C 0.2817(2) 0.32575(19) 0.30251(15) 0.0294(4) Uani 1 1 d .
H16 H 0.3417 0.3948 0.2954 0.035 Uiso 1 1 calc R
C17 C 0.5978(2) 0.15191(17) 0.29660(15) 0.0236(4) Uani 1 1 d .
C18 C 0.5883(2) 0.14209(18) 0.18783(15) 0.0271(4) Uani 1 1 d .
C19 C 0.6452(2) 0.0563(2) 0.12236(16) 0.0335(5) Uani 1 1 d .
H19 H 0.6381 0.0555 0.0506 0.040 Uiso 1 1 calc R
C20 C 0.7125(2) -0.0274(2) 0.16616(18) 0.0358(5) Uani 1 1 d .
H20 H 0.7510 -0.0857 0.1239 0.043 Uiso 1 1 calc R
C21 C 0.7224(2) -0.02430(19) 0.27310(18) 0.0335(5) Uani 1 1 d .
H21 H 0.7657 -0.0817 0.3026 0.040 Uiso 1 1 calc R
C22 C 0.6678(2) 0.06447(17) 0.33634(16) 0.0272(4) Uani 1 1 d .
H22 H 0.6781 0.0662 0.4084 0.033 Uiso 1 1 calc R
C23 C 0.7746(2) 0.41848(17) 0.40888(16) 0.0265(4) Uani 1 1 d .
H23A H 0.8218 0.3501 0.3859 0.032 Uiso 1 1 calc R
H23B H 0.7954 0.4388 0.4860 0.032 Uiso 1 1 calc R
C24 C 0.8409(2) 0.52483(17) 0.36974(16) 0.0256(4) Uani 1 1 d .
C25 C 0.8896(2) 0.63791(19) 0.43773(17) 0.0333(5) Uani 1 1 d .
H25 H 0.8794 0.6491 0.5082 0.040 Uiso 1 1 calc R
C26 C 0.9534(3) 0.7349(2) 0.4016(2) 0.0425(6) Uani 1 1 d .
H26 H 0.9873 0.8101 0.4484 0.051 Uiso 1 1 calc R
C27 C 0.9670(3) 0.7205(2) 0.2970(2) 0.0430(6) Uani 1 1 d .
H27 H 1.0107 0.7853 0.2732 0.052 Uiso 1 1 calc R
C28 C 0.9148(3) 0.6086(2) 0.2278(2) 0.0441(6) Uani 1 1 d .
H28 H 0.9213 0.5987 0.1566 0.053 Uiso 1 1 calc R
C29 C 0.8528(3) 0.5112(2) 0.26404(17) 0.0347(5) Uani 1 1 d .
H29 H 0.8189 0.4361 0.2171 0.042 Uiso 1 1 calc R
B B 0.5331(2) 0.25074(19) 0.37547(16) 0.0223(4) Uani 1 1 d .

loop_
_atom_site_aniso_label
_atom_site_aniso_U_11
_atom_site_aniso_U_22
_atom_site_aniso_U_33
_atom_site_aniso_U_23
_atom_site_aniso_U_13
_atom_site_aniso_U_12
Cl1 0.0296(3) 0.0286(3) 0.0444(3) 0.0136(2) 0.0111(2) 0.0040(2)
Cl2 0.0356(3) 0.0423(3) 0.0226(2) 0.0089(2) 0.00761(19) 0.0076(2)
O1 0.0227(7) 0.0253(7) 0.0221(6) 0.0051(5) 0.0057(5) 0.0062(5)
O2 0.0371(9) 0.0292(8) 0.0295(7) 0.0082(6) 0.0118(6) 0.0132(6)
N 0.0170(8) 0.0286(8) 0.0235(8) 0.0063(6) 0.0058(6) 0.0048(7)
C1 0.0195(10) 0.0239(10) 0.0247(9) 0.0029(7) 0.0066(7) 0.0012(8)
C2 0.0339(12) 0.0282(10) 0.0250(9) 0.0061(8) 0.0080(8) 0.0057(9)
C3 0.0679(18) 0.0367(12) 0.0262(10) 0.0095(9) 0.0164(10) 0.0158(12)
C4 0.0618(17) 0.0389(13) 0.0269(10) 0.0094(9) 0.0183(10) 0.0117(12)
C5 0.0450(14) 0.0420(13) 0.0220(10) 0.0112(9) 0.0114(9) -0.0012(10)
C6 0.0620(19) 0.079(2) 0.0295(12) 0.0123(13) 0.0063(12) -0.0212(16)
C7 0.048(2) 0.180(5) 0.0417(17) 0.042(2) 0.0064(14) -0.008(2)
C8 0.059(2) 0.230(6) 0.0490(19) 0.078(3) 0.0323(17) 0.071(3)
C9 0.100(3) 0.113(3) 0.0448(16) 0.0436(17) 0.0434(18) 0.067(2)
C10 0.0571(16) 0.0508(14) 0.0308(11) 0.0165(10) 0.0183(11) 0.0161(12)
C11 0.0201(10) 0.0283(10) 0.0221(9) 0.0020(7) 0.0067(7) 0.0019(8)
C12 0.0254(11) 0.0288(10) 0.0299(10) 0.0026(8) 0.0091(8) 0.0032(8)
C13 0.0232(11) 0.0357(12) 0.0397(11) -0.0038(9) 0.0117(9) -0.0034(9)
C14 0.0199(11) 0.0460(13) 0.0382(12) -0.0026(10) 0.0045(9) 0.0048(10)
C15 0.0277(12) 0.0446(13) 0.0324(11) 0.0077(9) 0.0042(9) 0.0128(10)
C16 0.0215(10) 0.0370(11) 0.0288(10) 0.0048(8) 0.0072(8) 0.0040(9)
C17 0.0158(9) 0.0263(10) 0.0269(9) 0.0035(8) 0.0067(7) -0.0009(8)
C18 0.0209(10) 0.0308(11) 0.0275(10) 0.0032(8) 0.0067(8) 0.0001(8)
C19 0.0237(11) 0.0421(12) 0.0293(10) -0.0024(9) 0.0111(8) -0.0034(9)
C20 0.0239(11) 0.0364(12) 0.0422(12) -0.0061(10) 0.0153(9) 0.0006(9)
C21 0.0219(11) 0.0292(11) 0.0487(13) 0.0039(9) 0.0117(9) 0.0037(9)
C22 0.0208(10) 0.0283(10) 0.0314(10) 0.0045(8) 0.0079(8) 0.0012(8)
C23 0.0177(10) 0.0276(10) 0.0342(10) 0.0084(8) 0.0045(8) 0.0032(8)
C24 0.0166(9) 0.0272(10) 0.0347(10) 0.0086(8) 0.0084(8) 0.0043(8)
C25 0.0321(12) 0.0328(11) 0.0335(11) 0.0069(9) 0.0080(9) 0.0011(9)
C26 0.0430(14) 0.0318(12) 0.0488(14) 0.0068(10) 0.0099(11) -0.0033(10)
C27 0.0363(14) 0.0382(13) 0.0597(15) 0.0193(11) 0.0191(11) 0.0013(10)
C28 0.0462(15) 0.0508(15) 0.0440(13) 0.0174(11) 0.0253(11) 0.0093(12)
C29 0.0365(13) 0.0329(11) 0.0357(11) 0.0054(9) 0.0151(9) 0.0037(10)
B 0.0183(11) 0.0265(11) 0.0225(10) 0.0066(8) 0.0054(8) 0.0027(9)

loop_
_atom_type_symbol
_atom_type_description
_atom_type_scat_dispersion_real
_atom_type_scat_dispersion_imag
_atom_type_scat_source
C C 0.0033 0.0016 'International Tables Vol C Tables 4.2.6.8 and 6.1.1.4'
H H 0.0000 0.0000 'International Tables Vol C Tables 4.2.6.8 and 6.1.1.4'
B B 0.0013 0.0007 'International Tables Vol C Tables 4.2.6.8 and 6.1.1.4'
Cl Cl 0.1484 0.1585 'International Tables Vol C Tables 4.2.6.8 and 6.1.1.4'
N N 0.0061 0.0033 'International Tables Vol C Tables 4.2.6.8 and 6.1.1.4'
O O 0.0106 0.0060 'International Tables Vol C Tables 4.2.6.8 and 6.1.1.4'
D D 0.0000 0.0000 'International Tables Vol C Tables 4.2.6.8 and 6.1.1.4'

loop_
_exptl_crystal_face_index_h
_exptl_crystal_face_index_k
_exptl_crystal_face_index_l
_exptl_crystal_face_perp_dist
0.00 -1.00 0.00 0.108
0.00 1.00 0.00 0.108
-1.00 0.00 1.00 0.184
1.00 0.00 -1.00 0.184
-1.00 0.00 -4.00 0.083
1.00 0.00 4.00 0.083

loop_
_geom_angle_atom_site_label_1
_geom_angle_atom_site_label_2
_geom_angle_atom_site_label_3
_geom_angle
C1 O1 B 120.69(15)
C23 N B 116.22(14)
O1 C1 C2 113.50(16)
O2 C1 O1 123.20(17)
O2 C1 C2 123.30(17)
C1 C2 C3 113.60(17)
C2 C3 C4 113.43(18)
C5 C4 C3 114.5(2)
C6 C5 C4 119.7(2)
C10 C5 C4 121.0(2)
C10 C5 C6 119.3(3)
C7 C6 C5 121.1(3)
C6 C7 C8 120.4(3)
C7 C8 C9 119.8(3)
C10 C9 C8 119.3(3)
C5 C10 C9 120.1(3)
C12 C11 C16 114.22(18)
C12 C11 B 123.31(17)
C16 C11 B 122.43(18)
C11 C12 Cl1 120.75(15)
C13 C12 Cl1 115.71(17)
C13 C12 C11 123.5(2)
C14 C13 C12 119.8(2)
C13 C14 C15 119.2(2)
C16 C15 C14 120.5(2)
C15 C16 C11 122.7(2)
C18 C17 C22 114.11(17)
C18 C17 B 125.87(17)
C22 C17 B 120.00(16)
C17 C18 Cl2 120.85(15)
C19 C18 Cl2 114.67(15)
C19 C18 C17 124.48(19)
C20 C19 C18 118.6(2)
C19 C20 C21 119.78(19)
C20 C21 C22 119.9(2)
C21 C22 C17 123.07(19)
N C23 C24 111.83(15)
C25 C24 C23 120.94(18)
C25 C24 C29 118.68(19)
C29 C24 C23 120.38(17)
C24 C25 C26 120.6(2)
C27 C26 C25 120.5(2)
C26 C27 C28 119.4(2)
C27 C28 C29 120.2(2)
C24 C29 C28 120.6(2)
O1 B N 107.01(14)
O1 B C11 112.72(16)
O1 B C17 107.00(15)
N B C11 108.56(15)
N B C17 107.88(16)
C17 B C11 113.39(15)

loop_
_geom_bond_atom_site_label_1
_geom_bond_atom_site_label_2
_geom_bond_distance
Cl1 C12 1.748(2)
Cl2 C18 1.786(2)
O1 C1 1.319(2)
O1 B 1.499(2)
O2 C1 1.216(2)
N C23 1.494(2)
N B 1.613(3)
C1 C2 1.507(3)
C2 C3 1.520(3)
C3 C4 1.532(3)
C4 C5 1.509(3)
C5 C6 1.387(3)
C5 C10 1.382(3)
C6 C7 1.355(5)
C7 C8 1.370(6)
C8 C9 1.407(6)
C9 C10 1.384(4)
C11 C12 1.394(3)
C11 C16 1.422(3)
C11 B 1.626(3)
C12 C13 1.394(3)
C13 C14 1.374(3)
C14 C15 1.381(3)
C15 C16 1.379(3)
C17 C18 1.395(3)
C17 C22 1.404(3)
C17 B 1.624(3)
C18 C19 1.392(3)
C19 C20 1.379(3)
C20 C21 1.382(3)
C21 C22 1.387(3)
C23 C24 1.508(3)
C24 C25 1.384(3)
C24 C29 1.388(3)
C25 C26 1.389(3)
C26 C27 1.377(3)
C27 C28 1.383(3)
C28 C29 1.388(3)

loop_
_geom_hbond_atom_site_label_D
_geom_hbond_atom_site_label_H
_geom_hbond_atom_site_label_A
_geom_hbond_distance_DH
_geom_hbond_distance_HA
_geom_hbond_distance_DA
_geom_hbond_angle_DHA
_geom_hbond_site_symmetry_A
N HA Cl2 0.89 2.52 3.2265(16) 136.9 .
N HB O2 0.89 2.03 2.857(2) 154.6 2_666
